data_1542618
loop_
_publ_author_name
'Wang, Guo-Cai'
'Yu, Jin-Hai'
'Shen, Yu'
'Leng, Ying'
'Zhang, Hua'
'Yue, Jian-Min'

_publ_section_title
;
 Limonoids and Triterpenoids as 11\b-HSD1 Inhibitors from Walsura robusta.
;
_journal_issue 4
_journal_name_full 'Journal of natural products'
_journal_page_first 899
_journal_page_last 906
_journal_paper_doi 10.1021/acs.jnatprod.5b00952
_journal_volume 79
_journal_year 2016
_chemical_absolute_configuration ad
_chemical_formula_sum 'C27 H32 O8'
_chemical_formula_weight 484.52
_chemical_name_systematic
; 
 ? 
;
_space_group_crystal_system monoclinic
_space_group_IT_number 4
_space_group_name_Hall 'P 2yb'
_space_group_name_H-M_alt 'P 1 21 1'
_symmetry_space_group_name_Hall 'P 2yb'
_symmetry_space_group_name_H-M 'P 1 21 1'
_atom_sites_solution_hydrogens geom
_audit_creation_method SHELXL-2013
_cell_angle_alpha 90
_cell_angle_beta 103.8820(10)
_cell_angle_gamma 90
_cell_formula_units_Z 2
_cell_length_a 7.50130(10)
_cell_length_b 11.6919(2)
_cell_length_c 14.6190(2)
_cell_measurement_reflns_used 8380
_cell_measurement_temperature 140(2)
_cell_measurement_theta_max 69.30
_cell_measurement_theta_min 3.11
_cell_volume 1244.70(3)
_computing_cell_refinement 'Bruker SAINT'
_computing_data_collection 'Bruker APEX2'
_computing_data_reduction 'Bruker SAINT'
_computing_molecular_graphics 'Bruker SHELXTL'
_computing_publication_material 'Bruker SHELXTL'
_computing_structure_refinement 'SHELXL-2013 (Sheldrick, 2013)'
_computing_structure_solution 'SHELXS-97 (Sheldrick, 2008)'
_diffrn_ambient_temperature 140(2)
_diffrn_measured_fraction_theta_full 0.989
_diffrn_measured_fraction_theta_max 0.978
_diffrn_measurement_device_type 'Bruker APEX-II CCD'
_diffrn_measurement_method '\f and \w scans'
_diffrn_radiation_type CuK\a
_diffrn_radiation_wavelength 1.54178
_diffrn_reflns_av_R_equivalents 0.0486
_diffrn_reflns_av_unetI/netI 0.0572
_diffrn_reflns_Laue_measured_fraction_full 0.989
_diffrn_reflns_Laue_measured_fraction_max 0.978
_diffrn_reflns_limit_h_max 8
_diffrn_reflns_limit_h_min -7
_diffrn_reflns_limit_k_max 14
_diffrn_reflns_limit_k_min -14
_diffrn_reflns_limit_l_max 17
_diffrn_reflns_limit_l_min -17
_diffrn_reflns_number 9728
_diffrn_reflns_point_group_measured_fraction_full 0.939
_diffrn_reflns_point_group_measured_fraction_max 0.922
_diffrn_reflns_theta_full 67.679
_diffrn_reflns_theta_max 69.460
_diffrn_reflns_theta_min 3.114
_exptl_absorpt_coefficient_mu 0.784
_exptl_absorpt_correction_T_max 0.7532
_exptl_absorpt_correction_T_min 0.4701
_exptl_absorpt_correction_type multi-scan
_exptl_absorpt_process_details sadabs
_exptl_crystal_colour colourless
_exptl_crystal_density_diffrn 1.293
_exptl_crystal_description prism
_exptl_crystal_F_000 516
_exptl_crystal_size_max 0.250
_exptl_crystal_size_mid 0.120
_exptl_crystal_size_min 0.100
_refine_diff_density_max 0.284
_refine_diff_density_min -0.254
_refine_diff_density_rms 0.058
_refine_ls_abs_structure_details
; 
 Flack x determined using 1880 quotients [(I+)-(I-)]/[(I+)+(I-)] 
 (Parsons and Flack (2004), Acta Cryst. A60, s61). 
;
_refine_ls_abs_structure_Flack -0.01(7)
_refine_ls_extinction_method none
_refine_ls_goodness_of_fit_ref 1.062
_refine_ls_hydrogen_treatment constr
_refine_ls_matrix_type full
_refine_ls_number_parameters 324
_refine_ls_number_reflns 4294
_refine_ls_number_restraints 1
_refine_ls_restrained_S_all 1.062
_refine_ls_R_factor_all 0.0424
_refine_ls_R_factor_gt 0.0423
_refine_ls_shift/su_max 0.002
_refine_ls_shift/su_mean 0.000
_refine_ls_structure_factor_coef Fsqd
_refine_ls_weighting_details 'w=1/[\s^2^(Fo^2^)+(0.0716P)^2^+0.1051P] where P=(Fo^2^+2Fc^2^)/3'
_refine_ls_weighting_scheme calc
_refine_ls_wR_factor_gt 0.1051
_refine_ls_wR_factor_ref 0.1053
_reflns_Friedel_coverage 0.791
_reflns_Friedel_fraction_full 0.884
_reflns_Friedel_fraction_max 0.860
_reflns_number_gt 4269
_reflns_number_total 4294
_reflns_threshold_expression 'I > 2\s(I)'
_cod_data_source_file np5b00952_si_003.cif
_cod_data_source_block cu_dm14138_0m
_cod_depositor_comments 'Adding full bibliography for 1542618--1542619.cif.'
_cod_database_code 1542618
_shelx_space_group_comment
; 
The symmetry employed for this shelxl refinement is uniquely defined 
by the following loop, which should always be used as a source of 
symmetry information in preference to the above space-group names. 
They are only intended as comments. 
;
_shelx_estimated_absorpt_t_min 0.828
_shelx_estimated_absorpt_t_max 0.926
_shelxl_version_number 2013-4

loop_
_space_group_symop_operation_xyz
'x, y, z'
'-x, y+1/2, -z'

loop_
_atom_site_label
_atom_site_type_symbol
_atom_site_fract_x
_atom_site_fract_y
_atom_site_fract_z
_atom_site_U_iso_or_equiv
_atom_site_adp_type
_atom_site_occupancy
_atom_site_site_symmetry_order
_atom_site_calc_flag
_atom_site_refinement_flags_posn
_atom_site_refinement_flags_adp
O1 O 0.6942(2) 0.83295(14) 1.05521(11) 0.0237(4) Uani 1 1 d . .
O2 O 1.0621(2) 0.51114(14) 0.93146(11) 0.0199(3) Uani 1 1 d . .
H2 H 1.1077 0.4515 0.9145 0.030 Uiso 1 1 calc R U
O3 O 0.9384(2) 0.36496(15) 0.79126(11) 0.0231(4) Uani 1 1 d . .
O4 O 0.3340(2) 0.59134(17) 0.62935(12) 0.0300(4) Uani 1 1 d . .
H4 H 0.2281 0.5963 0.5939 0.045 Uiso 1 1 calc R U
O5 O 0.5732(2) 0.41119(19) 0.55251(11) 0.0321(5) Uani 1 1 d . .
O6 O 0.0022(3) 0.17783(19) 0.49742(15) 0.0351(4) Uani 1 1 d . .
O7 O 0.0410(3) 0.00445(18) 0.56303(13) 0.0330(4) Uani 1 1 d . .
O8 O 0.1577(3) -0.08086(18) 0.70929(14) 0.0384(5) Uani 1 1 d . .
C1 C 0.4520(3) 0.6246(2) 0.90679(17) 0.0219(4) Uani 1 1 d . .
H1 H 0.3388 0.5843 0.8913 0.026 Uiso 1 1 calc R U
C2 C 0.4970(3) 0.6831(2) 0.98729(18) 0.0241(5) Uani 1 1 d . .
H2A H 0.4154 0.6865 1.0279 0.029 Uiso 1 1 calc R U
C3 C 0.6752(3) 0.7423(2) 1.01221(15) 0.0194(4) Uani 1 1 d . .
C4 C 0.8354(3) 0.6791(2) 0.98787(15) 0.0185(4) Uani 1 1 d . .
C5 C 0.7727(3) 0.60359(18) 0.90016(14) 0.0155(4) Uani 1 1 d . .
C6 C 0.8867(3) 0.52410(18) 0.87912(15) 0.0158(4) Uani 1 1 d . .
C7 C 0.8383(3) 0.44527(19) 0.79685(14) 0.0165(4) Uani 1 1 d . .
C8 C 0.6725(3) 0.48034(19) 0.72010(14) 0.0173(4) Uani 1 1 d . .
C9 C 0.5232(3) 0.51696(19) 0.77262(15) 0.0174(4) Uani 1 1 d . .
H9 H 0.5198 0.4518 0.8165 0.021 Uiso 1 1 calc R U
C10 C 0.5773(3) 0.62068(18) 0.83913(15) 0.0171(4) Uani 1 1 d . .
C11 C 0.3306(3) 0.5159(2) 0.70538(16) 0.0209(4) Uani 1 1 d . .
H11 H 0.2404 0.5458 0.7400 0.025 Uiso 1 1 calc R U
C12 C 0.2751(3) 0.3914(2) 0.67249(16) 0.0223(5) Uani 1 1 d . .
H12A H 0.2056 0.3576 0.7155 0.027 Uiso 1 1 calc R U
H12B H 0.1919 0.3943 0.6087 0.027 Uiso 1 1 calc R U
C13 C 0.4387(3) 0.3124(2) 0.66966(14) 0.0198(5) Uani 1 1 d . .
C14 C 0.5968(3) 0.3836(2) 0.65170(15) 0.0206(5) Uani 1 1 d . .
C15 C 0.6932(3) 0.3183(3) 0.59294(16) 0.0296(6) Uani 1 1 d . .
H15 H 0.8293 0.3252 0.6022 0.035 Uiso 1 1 calc R U
C16 C 0.5984(4) 0.2042(3) 0.56894(18) 0.0330(6) Uani 1 1 d . .
H16A H 0.6616 0.1432 0.6116 0.040 Uiso 1 1 calc R U
H16B H 0.5932 0.1822 0.5030 0.040 Uiso 1 1 calc R U
C17 C 0.4045(3) 0.2272(2) 0.58362(15) 0.0247(5) Uani 1 1 d . .
H17 H 0.3337 0.2694 0.5270 0.030 Uiso 1 1 calc R U
C18 C 0.5040(3) 0.2433(2) 0.76146(15) 0.0210(4) Uani 1 1 d . .
H18A H 0.6048 0.1926 0.7558 0.031 Uiso 1 1 calc R U
H18B H 0.4018 0.1975 0.7726 0.031 Uiso 1 1 calc R U
H18C H 0.5468 0.2959 0.8144 0.031 Uiso 1 1 calc R U
C19 C 0.5566(3) 0.7389(2) 0.78908(18) 0.0250(5) Uani 1 1 d . .
H19A H 0.4268 0.7528 0.7593 0.037 Uiso 1 1 calc R U
H19B H 0.6276 0.7394 0.7409 0.037 Uiso 1 1 calc R U
H19C H 0.6022 0.7991 0.8355 0.037 Uiso 1 1 calc R U
C20 C 0.3001(3) 0.1206(2) 0.59292(16) 0.0244(5) Uani 1 1 d . .
C21 C 0.1020(3) 0.1099(2) 0.54633(16) 0.0251(5) Uani 1 1 d . .
C22 C 0.3514(3) 0.0212(3) 0.63423(19) 0.0309(5) Uani 1 1 d . .
H22 H 0.4735 0.0031 0.6670 0.037 Uiso 1 1 calc R U
C23 C 0.1928(4) -0.0587(2) 0.62265(19) 0.0304(5) Uani 1 1 d . .
H23 H 0.2168 -0.1311 0.5913 0.036 Uiso 1 1 calc R U
C24 C 0.0203(6) -0.1663(3) 0.7055(3) 0.0537(9) Uani 1 1 d . .
H24A H -0.0982 -0.1376 0.6689 0.081 Uiso 1 1 calc R U
H24B H 0.0109 -0.1847 0.7695 0.081 Uiso 1 1 calc R U
H24C H 0.0538 -0.2353 0.6754 0.081 Uiso 1 1 calc R U
C28 C 0.9061(4) 0.6054(2) 1.07841(16) 0.0283(5) Uani 1 1 d . .
H28A H 0.9358 0.6556 1.1337 0.042 Uiso 1 1 calc R U
H28B H 1.0163 0.5634 1.0733 0.042 Uiso 1 1 calc R U
H28C H 0.8105 0.5511 1.0850 0.042 Uiso 1 1 calc R U
C29 C 0.9854(3) 0.7622(2) 0.97484(17) 0.0242(5) Uani 1 1 d . .
H29A H 0.9309 0.8215 0.9293 0.036 Uiso 1 1 calc R U
H29B H 1.0787 0.7203 0.9515 0.036 Uiso 1 1 calc R U
H29C H 1.0427 0.7979 1.0354 0.036 Uiso 1 1 calc R U
C30 C 0.7517(3) 0.5743(2) 0.66653(15) 0.0242(5) Uani 1 1 d . .
H30A H 0.8161 0.6316 0.7114 0.036 Uiso 1 1 calc R U
H30B H 0.6513 0.6112 0.6206 0.036 Uiso 1 1 calc R U
H30C H 0.8378 0.5398 0.6336 0.036 Uiso 1 1 calc R U

loop_
_atom_site_aniso_label
_atom_site_aniso_U_11
_atom_site_aniso_U_22
_atom_site_aniso_U_33
_atom_site_aniso_U_23
_atom_site_aniso_U_13
_atom_site_aniso_U_12
O1 0.0199(8) 0.0256(8) 0.0278(8) -0.0045(6) 0.0103(6) -0.0004(6)
O2 0.0136(8) 0.0220(7) 0.0234(7) -0.0031(6) 0.0029(5) 0.0023(6)
O3 0.0199(8) 0.0291(8) 0.0217(8) -0.0032(6) 0.0080(6) 0.0037(6)
O4 0.0184(9) 0.0424(10) 0.0257(8) 0.0143(8) -0.0015(6) -0.0060(7)
O5 0.0297(10) 0.0567(12) 0.0117(7) -0.0014(8) 0.0087(6) -0.0171(8)
O6 0.0236(9) 0.0484(11) 0.0318(9) 0.0013(8) 0.0037(7) -0.0069(8)
O7 0.0254(9) 0.0407(10) 0.0331(9) -0.0064(8) 0.0073(7) -0.0135(8)
O8 0.0471(12) 0.0370(11) 0.0340(10) -0.0055(8) 0.0153(8) -0.0103(9)
C1 0.0122(10) 0.0266(11) 0.0290(11) -0.0024(9) 0.0092(8) -0.0032(8)
C2 0.0162(11) 0.0289(11) 0.0320(12) -0.0042(9) 0.0153(9) -0.0031(9)
C3 0.0174(10) 0.0232(10) 0.0194(9) 0.0015(8) 0.0078(8) -0.0011(8)
C4 0.0141(11) 0.0229(10) 0.0190(10) -0.0006(8) 0.0047(8) 0.0001(8)
C5 0.0118(10) 0.0194(9) 0.0164(9) 0.0017(8) 0.0054(7) -0.0032(7)
C6 0.0094(9) 0.0205(9) 0.0185(9) 0.0016(8) 0.0052(7) -0.0043(8)
C7 0.0139(10) 0.0230(10) 0.0161(9) 0.0017(8) 0.0104(7) -0.0019(8)
C8 0.0118(10) 0.0267(11) 0.0149(9) 0.0023(8) 0.0061(7) -0.0055(8)
C9 0.0123(10) 0.0234(10) 0.0182(9) 0.0034(8) 0.0068(8) -0.0028(8)
C10 0.0098(10) 0.0212(10) 0.0209(10) 0.0031(8) 0.0049(8) -0.0009(8)
C11 0.0139(10) 0.0282(11) 0.0209(10) 0.0028(9) 0.0050(8) -0.0034(9)
C12 0.0124(11) 0.0317(12) 0.0238(10) -0.0018(9) 0.0063(8) -0.0049(9)
C13 0.0152(11) 0.0304(11) 0.0160(9) -0.0029(9) 0.0081(7) -0.0053(9)
C14 0.0165(11) 0.0358(12) 0.0120(9) -0.0003(9) 0.0084(7) -0.0063(9)
C15 0.0185(11) 0.0540(16) 0.0209(10) -0.0122(11) 0.0139(8) -0.0128(11)
C16 0.0225(13) 0.0536(17) 0.0274(12) -0.0201(11) 0.0146(9) -0.0107(11)
C17 0.0179(11) 0.0397(13) 0.0185(10) -0.0083(9) 0.0084(8) -0.0091(10)
C18 0.0217(11) 0.0255(11) 0.0181(10) -0.0028(8) 0.0093(8) -0.0047(8)
C19 0.0191(11) 0.0237(11) 0.0308(11) 0.0071(10) 0.0032(9) 0.0008(9)
C20 0.0196(12) 0.0362(13) 0.0198(10) -0.0113(9) 0.0093(8) -0.0070(10)
C21 0.0189(12) 0.0368(13) 0.0222(11) -0.0086(9) 0.0099(9) -0.0083(10)
C22 0.0222(12) 0.0360(13) 0.0356(13) -0.0093(11) 0.0091(9) -0.0013(10)
C23 0.0304(13) 0.0319(12) 0.0309(12) -0.0086(10) 0.0112(9) -0.0033(11)
C24 0.062(2) 0.057(2) 0.0502(18) -0.0059(16) 0.0286(15) -0.0254(18)
C28 0.0339(13) 0.0316(12) 0.0179(10) 0.0011(9) 0.0036(9) 0.0082(10)
C29 0.0154(11) 0.0265(11) 0.0330(12) -0.0096(9) 0.0103(9) -0.0037(9)
C30 0.0189(11) 0.0352(12) 0.0200(10) 0.0064(9) 0.0074(8) -0.0080(9)

loop_
_atom_type_symbol
_atom_type_description
_atom_type_scat_dispersion_real
_atom_type_scat_dispersion_imag
_atom_type_scat_source
C C 0.0181 0.0091 'International Tables Vol C Tables 4.2.6.8 and 6.1.1.4'
H H 0.0000 0.0000 'International Tables Vol C Tables 4.2.6.8 and 6.1.1.4'
O O 0.0492 0.0322 'International Tables Vol C Tables 4.2.6.8 and 6.1.1.4'

loop_
_geom_angle_atom_site_label_1
_geom_angle_atom_site_label_2
_geom_angle_atom_site_label_3
_geom_angle
C6 O2 H2 109.5
C11 O4 H4 109.5
C15 O5 C14 60.68(15)
C21 O7 C23 108.56(19)
C23 O8 C24 113.0(2)
C2 C1 C10 121.7(2)
C2 C1 H1 119.2
C10 C1 H1 119.2
C1 C2 C3 118.9(2)
C1 C2 H2A 120.6
C3 C2 H2A 120.6
O1 C3 C2 121.5(2)
O1 C3 C4 122.6(2)
C2 C3 C4 115.7(2)
C3 C4 C29 111.43(19)
C3 C4 C5 111.92(18)
C29 C4 C5 110.35(17)
C3 C4 C28 101.30(18)
C29 C4 C28 110.18(19)
C5 C4 C28 111.37(19)
C6 C5 C4 120.24(19)
C6 C5 C10 121.78(18)
C4 C5 C10 117.97(17)
C5 C6 O2 121.9(2)
C5 C6 C7 124.50(19)
O2 C6 C7 113.56(18)
O3 C7 C6 119.81(19)
O3 C7 C8 124.62(19)
C6 C7 C8 115.28(18)
C7 C8 C14 113.21(18)
C7 C8 C30 102.68(17)
C14 C8 C30 108.79(17)
C7 C8 C9 105.53(16)
C14 C8 C9 109.12(17)
C30 C8 C9 117.49(19)
C11 C9 C10 118.17(18)
C11 C9 C8 110.94(17)
C10 C9 C8 114.41(16)
C11 C9 H9 103.8
C10 C9 H9 103.8
C8 C9 H9 103.8
C1 C10 C5 106.21(17)
C1 C10 C9 108.82(17)
C5 C10 C9 109.47(17)
C1 C10 C19 105.78(18)
C5 C10 C19 111.30(17)
C9 C10 C19 114.83(18)
O4 C11 C9 107.66(17)
O4 C11 C12 113.04(19)
C9 C11 C12 110.18(18)
O4 C11 H11 108.6
C9 C11 H11 108.6
C12 C11 H11 108.6
C13 C12 C11 114.31(18)
C13 C12 H12A 108.7
C11 C12 H12A 108.7
C13 C12 H12B 108.7
C11 C12 H12B 108.7
H12A C12 H12B 107.6
C14 C13 C18 109.80(17)
C14 C13 C12 109.5(2)
C18 C13 C12 112.24(18)
C14 C13 C17 101.10(16)
C18 C13 C17 108.67(19)
C12 C13 C17 114.90(17)
O5 C14 C15 59.31(17)
O5 C14 C13 112.31(17)
C15 C14 C13 109.3(2)
O5 C14 C8 115.24(19)
C15 C14 C8 127.78(19)
C13 C14 C8 118.36(17)
O5 C15 C14 60.00(16)
O5 C15 C16 110.9(2)
C14 C15 C16 108.97(19)
O5 C15 H15 120.7
C14 C15 H15 120.7
C16 C15 H15 120.7
C15 C16 C17 102.8(2)
C15 C16 H16A 111.2
C17 C16 H16A 111.2
C15 C16 H16B 111.2
C17 C16 H16B 111.2
H16A C16 H16B 109.1
C20 C17 C16 113.5(2)
C20 C17 C13 116.29(18)
C16 C17 C13 104.02(17)
C20 C17 H17 107.5
C16 C17 H17 107.5
C13 C17 H17 107.5
C13 C18 H18A 109.5
C13 C18 H18B 109.5
H18A C18 H18B 109.5
C13 C18 H18C 109.5
H18A C18 H18C 109.5
H18B C18 H18C 109.5
C10 C19 H19A 109.5
C10 C19 H19B 109.5
H19A C19 H19B 109.5
C10 C19 H19C 109.5
H19A C19 H19C 109.5
H19B C19 H19C 109.5
C22 C20 C21 106.6(2)
C22 C20 C17 132.2(2)
C21 C20 C17 121.1(2)
O6 C21 O7 121.2(2)
O6 C21 C20 129.0(2)
O7 C21 C20 109.8(2)
C20 C22 C23 111.2(2)
C20 C22 H22 124.4
C23 C22 H22 124.4
O8 C23 O7 110.5(2)
O8 C23 C22 109.7(2)
O7 C23 C22 103.8(2)
O8 C23 H23 110.9
O7 C23 H23 110.9
C22 C23 H23 110.9
O8 C24 H24A 109.5
O8 C24 H24B 109.5
H24A C24 H24B 109.5
O8 C24 H24C 109.5
H24A C24 H24C 109.5
H24B C24 H24C 109.5
C4 C28 H28A 109.5
C4 C28 H28B 109.5
H28A C28 H28B 109.5
C4 C28 H28C 109.5
H28A C28 H28C 109.5
H28B C28 H28C 109.5
C4 C29 H29A 109.5
C4 C29 H29B 109.5
H29A C29 H29B 109.5
C4 C29 H29C 109.5
H29A C29 H29C 109.5
H29B C29 H29C 109.5
C8 C30 H30A 109.5
C8 C30 H30B 109.5
H30A C30 H30B 109.5
C8 C30 H30C 109.5
H30A C30 H30C 109.5
H30B C30 H30C 109.5

loop_
_geom_bond_atom_site_label_1
_geom_bond_atom_site_label_2
_geom_bond_distance
O1 C3 1.223(3)
O2 C6 1.363(3)
O2 H2 0.8400
O3 C7 1.217(3)
O4 C11 1.424(3)
O4 H4 0.8400
O5 C15 1.444(4)
O5 C14 1.454(3)
O6 C21 1.203(4)
O7 C21 1.357(3)
O7 C23 1.458(4)
O8 C23 1.379(3)
O8 C24 1.427(4)
C1 C2 1.333(4)
C1 C10 1.520(3)
C1 H1 0.9500
C2 C3 1.471(3)
C2 H2A 0.9500
C3 C4 1.524(3)
C4 C29 1.533(3)
C4 C5 1.535(3)
C4 C28 1.562(3)
C5 C6 1.347(3)
C5 C10 1.535(3)
C6 C7 1.489(3)
C7 C8 1.518(3)
C8 C14 1.526(3)
C8 C30 1.548(3)
C8 C9 1.562(3)
C9 C11 1.540(3)
C9 C10 1.546(3)
C9 H9 1.0000
C10 C19 1.554(3)
C11 C12 1.558(3)
C11 H11 1.0000
C12 C13 1.545(3)
C12 H12A 0.9900
C12 H12B 0.9900
C13 C14 1.522(3)
C13 C18 1.542(3)
C13 C17 1.577(3)
C14 C15 1.464(3)
C15 C16 1.513(4)
C15 H15 1.0000
C16 C17 1.544(3)
C16 H16A 0.9900
C16 H16B 0.9900
C17 C20 1.495(3)
C17 H17 1.0000
C18 H18A 0.9800
C18 H18B 0.9800
C18 H18C 0.9800
C19 H19A 0.9800
C19 H19B 0.9800
C19 H19C 0.9800
C20 C22 1.323(4)
C20 C21 1.484(3)
C22 C23 1.490(4)
C22 H22 0.9500
C23 H23 1.0000
C24 H24A 0.9800
C24 H24B 0.9800
C24 H24C 0.9800
C28 H28A 0.9800
C28 H28B 0.9800
C28 H28C 0.9800
C29 H29A 0.9800
C29 H29B 0.9800
C29 H29C 0.9800
C30 H30A 0.9800
C30 H30B 0.9800
C30 H30C 0.9800

loop_
_geom_hbond_atom_site_label_D
_geom_hbond_atom_site_label_H
_geom_hbond_atom_site_label_A
_geom_hbond_distance_DH
_geom_hbond_distance_HA
_geom_hbond_distance_DA
_geom_hbond_angle_DHA
_geom_hbond_site_symmetry_A
O2 H2 O1 0.84 2.00 2.748(2) 147.4 2_747
O2 H2 O3 0.84 2.19 2.659(2) 115.5 .
O4 H4 O6 0.84 2.14 2.928(3) 156.8 2_556
C12 H12A O3 0.99 2.51 3.404(3) 149.6 1_455
C16 H16B O4 0.99 2.38 3.333(3) 160.7 2_646
C24 H24C O6 0.98 2.66 3.451(4) 137.9 2_546

loop_
_geom_torsion_atom_site_label_1
_geom_torsion_atom_site_label_2
_geom_torsion_atom_site_label_3
_geom_torsion_atom_site_label_4
_geom_torsion
C10 C1 C2 C3 -1.9(4)
C1 C2 C3 O1 146.1(2)
C1 C2 C3 C4 -38.4(3)
O1 C3 C4 C29 -29.7(3)
C2 C3 C4 C29 154.9(2)
O1 C3 C4 C5 -153.8(2)
C2 C3 C4 C5 30.8(3)
O1 C3 C4 C28 87.4(3)
C2 C3 C4 C28 -88.0(2)
C3 C4 C5 C6 -166.37(19)
C29 C4 C5 C6 68.9(2)
C28 C4 C5 C6 -53.8(3)
C3 C4 C5 C10 12.8(3)
C29 C4 C5 C10 -111.9(2)
C28 C4 C5 C10 125.4(2)
C4 C5 C6 O2 -3.0(3)
C10 C5 C6 O2 177.91(18)
C4 C5 C6 C7 178.89(19)
C10 C5 C6 C7 -0.2(3)
C5 C6 C7 O3 -168.7(2)
O2 C6 C7 O3 13.0(3)
C5 C6 C7 C8 17.2(3)
O2 C6 C7 C8 -161.07(17)
O3 C7 C8 C14 22.0(3)
C6 C7 C8 C14 -164.21(17)
O3 C7 C8 C30 -95.1(2)
C6 C7 C8 C30 78.7(2)
O3 C7 C8 C9 141.3(2)
C6 C7 C8 C9 -44.9(2)
C7 C8 C9 C11 -160.96(18)
C14 C8 C9 C11 -39.0(2)
C30 C8 C9 C11 85.4(2)
C7 C8 C9 C10 62.3(2)
C14 C8 C9 C10 -175.78(17)
C30 C8 C9 C10 -51.4(2)
C2 C1 C10 C5 43.1(3)
C2 C1 C10 C9 160.8(2)
C2 C1 C10 C19 -75.3(3)
C6 C5 C10 C1 132.1(2)
C4 C5 C10 C1 -47.0(2)
C6 C5 C10 C9 14.8(3)
C4 C5 C10 C9 -164.33(17)
C6 C5 C10 C19 -113.2(2)
C4 C5 C10 C19 67.7(2)
C11 C9 C10 C1 63.8(2)
C8 C9 C10 C1 -162.74(17)
C11 C9 C10 C5 179.45(16)
C8 C9 C10 C5 -47.1(2)
C11 C9 C10 C19 -54.5(2)
C8 C9 C10 C19 79.0(2)
C10 C9 C11 O4 77.0(2)
C8 C9 C11 O4 -58.0(2)
C10 C9 C11 C12 -159.34(18)
C8 C9 C11 C12 65.7(2)
O4 C11 C12 C13 91.7(2)
C9 C11 C12 C13 -28.8(3)
C11 C12 C13 C14 -28.2(2)
C11 C12 C13 C18 94.0(2)
C11 C12 C13 C17 -141.14(19)
C15 O5 C14 C13 -99.9(2)
C15 O5 C14 C8 120.5(2)
C18 C13 C14 O5 155.57(19)
C12 C13 C14 O5 -80.7(2)
C17 C13 C14 O5 40.9(2)
C18 C13 C14 C15 91.7(2)
C12 C13 C14 C15 -144.6(2)
C17 C13 C14 C15 -22.9(2)
C18 C13 C14 C8 -66.2(3)
C12 C13 C14 C8 57.4(2)
C17 C13 C14 C8 179.09(19)
C7 C8 C14 O5 -127.9(2)
C30 C8 C14 O5 -14.4(3)
C9 C8 C14 O5 114.9(2)
C7 C8 C14 C15 -58.3(3)
C30 C8 C14 C15 55.2(3)
C9 C8 C14 C15 -175.5(2)
C7 C8 C14 C13 95.1(2)
C30 C8 C14 C13 -151.4(2)
C9 C8 C14 C13 -22.1(3)
C14 O5 C15 C16 100.5(2)
C13 C14 C15 O5 105.1(2)
C8 C14 C15 O5 -99.6(3)
O5 C14 C15 C16 -103.7(2)
C13 C14 C15 C16 1.4(3)
C8 C14 C15 C16 156.7(2)
O5 C15 C16 C17 -42.8(2)
C14 C15 C16 C17 21.4(3)
C15 C16 C17 C20 -162.5(2)
C15 C16 C17 C13 -35.2(3)
C14 C13 C17 C20 161.2(2)
C18 C13 C17 C20 45.7(3)
C12 C13 C17 C20 -81.0(3)
C14 C13 C17 C16 35.6(2)
C18 C13 C17 C16 -79.9(2)
C12 C13 C17 C16 153.4(2)
C16 C17 C20 C22 37.6(3)
C13 C17 C20 C22 -83.0(3)
C16 C17 C20 C21 -138.6(2)
C13 C17 C20 C21 100.8(2)
C23 O7 C21 O6 178.9(2)
C23 O7 C21 C20 1.2(2)
C22 C20 C21 O6 -176.4(3)
C17 C20 C21 O6 0.7(4)
C22 C20 C21 O7 1.1(3)
C17 C20 C21 O7 178.1(2)
C21 C20 C22 C23 -2.9(3)
C17 C20 C22 C23 -179.5(2)
C24 O8 C23 O7 72.5(3)
C24 O8 C23 C22 -173.6(3)
C21 O7 C23 O8 114.7(2)
C21 O7 C23 C22 -2.8(2)
C20 C22 C23 O8 -114.5(3)
C20 C22 C23 O7 3.6(3)
